data_7025260
loop_
_publ_author_name
'Ning, Guo-Hong'
'Xie, Ting-Zheng'
'Pan, Yuan-Jiang'
'Li, Yi-Zhi'
'Yu, Shu-Yan'

_publ_section_title
;
 Self-assembly of bowl-like trinuclear metallo-macrocycles.
;
_journal_issue 13
_journal_name_full 'Dalton transactions (Cambridge, England : 2003)'
_journal_page_first 3203
_journal_page_last 3211
_journal_paper_doi 10.1039/b926138a
_journal_volume 39
_journal_year 2010
_chemical_formula_moiety
;
C51 H39 N12 Pd3, 2(C H4 O), 3(N O3), H0.82 O0.41, 1.59(H2 O)
;
_chemical_formula_sum 'C53 H51 N15 O13 Pd3'
_chemical_formula_weight 1425.29
_chemical_name_systematic
;
?
;
_space_group_IT_number 15
_symmetry_cell_setting monoclinic
_symmetry_space_group_name_Hall '-C 2yc'
_symmetry_space_group_name_H-M 'C 1 2/c 1'
_atom_sites_solution_hydrogens geom
_atom_sites_solution_primary direct
_atom_sites_solution_secondary difmap
_audit_creation_method SHELXL-97
_cell_angle_alpha 90.00
_cell_angle_beta 118.81(3)
_cell_angle_gamma 90.00
_cell_formula_units_Z 8
_cell_length_a 31.483(8)
_cell_length_b 26.681(9)
_cell_length_c 16.150(3)
_cell_measurement_reflns_used 4175
_cell_measurement_temperature 291(2)
_cell_measurement_theta_max 23.22
_cell_measurement_theta_min 2.06
_cell_volume 11887(6)
_computing_cell_refinement SMART
_computing_data_collection 'SMART (Bruker, 2000)'
_computing_data_reduction 'SAINT (Bruker, 2000)'
_computing_molecular_graphics SHELXTL
_computing_publication_material SHELXTL
_computing_structure_refinement SHELXTL
_computing_structure_solution 'SHELXTL (Bruker, 2000)'
_diffrn_ambient_temperature 291(2)
_diffrn_measured_fraction_theta_full 0.986
_diffrn_measured_fraction_theta_max 0.986
_diffrn_measurement_device_type 'Bruker Smart Apex CCD'
_diffrn_measurement_method 'phi and omega scans'
_diffrn_radiation_monochromator graphite
_diffrn_radiation_source 'sealed tube'
_diffrn_radiation_type MoK\a
_diffrn_radiation_wavelength 0.71073
_diffrn_reflns_av_R_equivalents 0.0438
_diffrn_reflns_av_sigmaI/netI 0.0801
_diffrn_reflns_limit_h_max 33
_diffrn_reflns_limit_h_min -38
_diffrn_reflns_limit_k_max 32
_diffrn_reflns_limit_k_min -32
_diffrn_reflns_limit_l_max 19
_diffrn_reflns_limit_l_min 0
_diffrn_reflns_number 20893
_diffrn_reflns_theta_full 26.00
_diffrn_reflns_theta_max 26.00
_diffrn_reflns_theta_min 1.06
_exptl_absorpt_coefficient_mu 0.972
_exptl_absorpt_correction_T_max 0.8003
_exptl_absorpt_correction_T_min 0.7592
_exptl_absorpt_correction_type multi-scan
_exptl_absorpt_process_details 'SADABS; Bruker, 2000'
_exptl_crystal_density_diffrn 1.593
_exptl_crystal_density_method 'not measured'
_exptl_crystal_F_000 5728
_exptl_crystal_size_max 0.30
_exptl_crystal_size_mid 0.26
_exptl_crystal_size_min 0.24
_refine_diff_density_max 0.483
_refine_diff_density_min -0.622
_refine_diff_density_rms 0.101
_refine_ls_extinction_method none
_refine_ls_goodness_of_fit_ref 1.063
_refine_ls_hydrogen_treatment constr
_refine_ls_matrix_type full
_refine_ls_number_parameters 787
_refine_ls_number_reflns 11517
_refine_ls_number_restraints 1
_refine_ls_restrained_S_all 1.063
_refine_ls_R_factor_all 0.0979
_refine_ls_R_factor_gt 0.0637
_refine_ls_shift/su_max 0.000
_refine_ls_shift/su_mean 0.000
_refine_ls_structure_factor_coef Fsqd
_refine_ls_weighting_details 'calc w=1/[\s^2^(Fo^2^)+(0.08P)^2^+1.99P] where P=(Fo^2^+2Fc^2^)/3'
_refine_ls_weighting_scheme calc
_refine_ls_wR_factor_gt 0.1439
_refine_ls_wR_factor_ref 0.1530
_reflns_number_gt 8276
_reflns_number_total 11517
_reflns_threshold_expression >2sigma(I)
_cod_data_source_file b926138a.txt
_cod_data_source_block 1564
_cod_depositor_comments
;
The following automatic conversions were performed:

'_symmetry_cell_setting' value 'Monoclinic' changed to 'monoclinic'
according to /home/saulius/struct/CIF-dictionaries/cif_core.dic
dictionary named 'cif_core.dic' version 2.4.2 from 2011-04-26.

Automatic conversion script
Id: cif_fix_values 1891 2012-01-12 08:04:46Z andrius 
;
_cod_original_cell_volume 11887(5)
_cod_original_sg_symbol_H-M 'C2/c '
_cod_database_code 7025260

loop_
_symmetry_equiv_pos_as_xyz
'x, y, z'
'-x, y, -z+1/2'
'x+1/2, y+1/2, z'
'-x+1/2, y+1/2, -z+1/2'
'-x, -y, -z'
'x, -y, z-1/2'
'-x+1/2, -y+1/2, -z'
'x+1/2, -y+1/2, z-1/2'

loop_
_atom_site_label
_atom_site_type_symbol
_atom_site_fract_x
_atom_site_fract_y
_atom_site_fract_z
_atom_site_U_iso_or_equiv
_atom_site_adp_type
_atom_site_occupancy
_atom_site_symmetry_multiplicity
_atom_site_calc_flag
_atom_site_refinement_flags
C1 C 0.4583(3) 0.1553(3) 1.0585(6) 0.061(2) Uani 1 1 d .
H1 H 0.4447 0.1867 1.0362 0.073 Uiso 1 1 calc R
C2 C 0.5032(3) 0.1530(3) 1.1367(6) 0.070(3) Uani 1 1 d .
H2 H 0.5195 0.1817 1.1693 0.085 Uiso 1 1 calc R
C3 C 0.5234(3) 0.1043(3) 1.1653(6) 0.069(2) Uani 1 1 d .
H3 H 0.5548 0.1010 1.2148 0.083 Uiso 1 1 calc R
C4 C 0.4980(3) 0.0635(3) 1.1223(6) 0.062(2) Uani 1 1 d .
H4 H 0.5105 0.0320 1.1463 0.075 Uiso 1 1 calc R
C5 C 0.4532(3) 0.0674(3) 1.0424(5) 0.0523(17) Uani 1 1 d .
C6 C 0.4223(3) 0.0259(3) 0.9879(6) 0.059(2) Uani 1 1 d .
C7 C 0.4365(3) -0.0234(3) 1.0059(5) 0.060(2) Uani 1 1 d .
H7 H 0.4677 -0.0311 1.0531 0.072 Uiso 1 1 calc R
C8 C 0.4050(3) -0.0618(3) 0.9543(5) 0.061(2) Uani 1 1 d .
H8 H 0.4133 -0.0952 0.9696 0.073 Uiso 1 1 calc R
C9 C 0.3609(3) -0.0485(3) 0.8798(5) 0.0578(19) Uani 1 1 d .
H9 H 0.3396 -0.0727 0.8401 0.069 Uiso 1 1 calc R
C10 C 0.3490(3) 0.0019(3) 0.8653(6) 0.062(2) Uani 1 1 d .
H10 H 0.3183 0.0105 0.8175 0.074 Uiso 1 1 calc R
C11 C 0.1735(3) 0.0275(3) 0.5264(5) 0.0562(19) Uani 1 1 d .
H11 H 0.2004 0.0277 0.5864 0.067 Uiso 1 1 calc R
C12 C 0.1506(3) -0.0175(3) 0.4849(5) 0.0593(19) Uani 1 1 d .
H12 H 0.1623 -0.0475 0.5173 0.071 Uiso 1 1 calc R
C13 C 0.1115(3) -0.0176(3) 0.3981(6) 0.066(2) Uani 1 1 d .
H13 H 0.0962 -0.0476 0.3704 0.079 Uiso 1 1 calc R
C14 C 0.0940(3) 0.0280(3) 0.3497(6) 0.063(2) Uani 1 1 d .
H14 H 0.0671 0.0287 0.2898 0.075 Uiso 1 1 calc R
C15 C 0.1173(3) 0.0709(3) 0.3919(5) 0.0584(19) Uani 1 1 d .
C16 C 0.1021(2) 0.1213(3) 0.3498(5) 0.0474(16) Uani 1 1 d .
C17 C 0.0639(2) 0.1300(3) 0.2633(5) 0.0520(17) Uani 1 1 d .
H17 H 0.0452 0.1032 0.2276 0.062 Uiso 1 1 calc R
C18 C 0.0524(3) 0.1763(3) 0.2280(6) 0.070(2) Uani 1 1 d .
H18 H 0.0256 0.1822 0.1692 0.084 Uiso 1 1 calc R
C19 C 0.0815(3) 0.2150(3) 0.2810(5) 0.061(2) Uani 1 1 d .
H19 H 0.0742 0.2478 0.2588 0.074 Uiso 1 1 calc R
C20 C 0.1211(3) 0.2055(3) 0.3667(5) 0.0505(16) Uani 1 1 d .
H20 H 0.1415 0.2317 0.4010 0.061 Uiso 1 1 calc R
C21 C 0.2396(3) 0.3798(3) 0.5726(5) 0.0512(17) Uani 1 1 d .
H21 H 0.2234 0.3501 0.5460 0.061 Uiso 1 1 calc R
C22 C 0.2231(3) 0.4233(3) 0.5228(6) 0.065(2) Uani 1 1 d .
H22 H 0.1963 0.4228 0.4627 0.077 Uiso 1 1 calc R
C23 C 0.2461(3) 0.4674(3) 0.5612(6) 0.062(2) Uani 1 1 d .
H23 H 0.2346 0.4975 0.5287 0.074 Uiso 1 1 calc R
C24 C 0.2867(3) 0.4666(2) 0.6495(5) 0.0501(16) Uani 1 1 d .
H24 H 0.3028 0.4963 0.6769 0.060 Uiso 1 1 calc R
C25 C 0.3035(3) 0.4217(2) 0.6970(6) 0.0540(18) Uani 1 1 d .
C26 C 0.3462(3) 0.4162(3) 0.7898(5) 0.0528(17) Uani 1 1 d .
C27 C 0.3779(3) 0.4544(3) 0.8374(5) 0.0551(18) Uani 1 1 d .
H27 H 0.3726 0.4865 0.8118 0.066 Uiso 1 1 calc R
C28 C 0.4176(3) 0.4445(3) 0.9234(5) 0.0574(19) Uani 1 1 d .
H28 H 0.4388 0.4702 0.9579 0.069 Uiso 1 1 calc R
C29 C 0.4258(2) 0.3968(3) 0.9578(5) 0.0535(18) Uani 1 1 d .
H29 H 0.4530 0.3902 1.0156 0.064 Uiso 1 1 calc R
C30 C 0.3941(2) 0.3573(3) 0.9078(5) 0.0545(18) Uani 1 1 d .
H30 H 0.3997 0.3247 0.9315 0.065 Uiso 1 1 calc R
C31 C 0.2578(3) 0.1037(3) 0.8179(5) 0.0551(18) Uani 1 1 d .
C32 C 0.2555(3) 0.0990(3) 0.9003(5) 0.0558(19) Uani 1 1 d .
H32 H 0.2833 0.0964 0.9587 0.067 Uiso 1 1 calc R
C33 C 0.2108(3) 0.0984(3) 0.8921(5) 0.0553(18) Uani 1 1 d .
H33 H 0.2079 0.0951 0.9464 0.066 Uiso 1 1 calc R
C34 C 0.1690(3) 0.1024(3) 0.8053(5) 0.0596(19) Uani 1 1 d .
H34 H 0.1392 0.1017 0.8042 0.072 Uiso 1 1 calc R
C35 C 0.1694(3) 0.1072(2) 0.7212(5) 0.0495(17) Uani 1 1 d .
H35 H 0.1413 0.1096 0.6632 0.059 Uiso 1 1 calc R
C36 C 0.2157(2) 0.1084(2) 0.7306(5) 0.0464(16) Uani 1 1 d .
C37 C 0.2769(3) 0.1141(3) 0.7074(5) 0.0526(17) Uani 1 1 d .
H37 H 0.2955 0.1180 0.6775 0.063 Uiso 1 1 calc R
C38 C 0.1727(3) 0.2387(3) 0.6065(6) 0.0525(17) Uani 1 1 d .
C39 C 0.1270(3) 0.2342(3) 0.5885(5) 0.0531(18) Uani 1 1 d .
H39 H 0.1079 0.2075 0.5532 0.064 Uiso 1 1 calc R
C40 C 0.1088(3) 0.2701(3) 0.6233(6) 0.0581(19) Uani 1 1 d .
H40 H 0.0771 0.2671 0.6130 0.070 Uiso 1 1 calc R
C41 C 0.1367(3) 0.3111(3) 0.6740(6) 0.064(2) Uani 1 1 d .
H41 H 0.1233 0.3356 0.6952 0.076 Uiso 1 1 calc R
C42 C 0.1847(3) 0.3152(3) 0.6929(5) 0.0579(19) Uani 1 1 d .
H42 H 0.2037 0.3421 0.7276 0.070 Uiso 1 1 calc R
C43 C 0.2034(3) 0.2788(3) 0.6593(5) 0.0482(16) Uani 1 1 d .
C44 C 0.2448(3) 0.2315(3) 0.6163(5) 0.0500(17) Uani 1 1 d .
H44 H 0.2708 0.2184 0.6113 0.060 Uiso 1 1 calc R
C45 C 0.3240(2) 0.2596(2) 0.9179(5) 0.0446(15) Uani 1 1 d .
C46 C 0.3069(3) 0.2936(3) 0.9591(5) 0.0540(18) Uani 1 1 d .
H46 H 0.2970 0.3255 0.9344 0.065 Uiso 1 1 calc R
C47 C 0.3053(3) 0.2775(3) 1.0402(5) 0.0580(19) Uani 1 1 d .
H47 H 0.2925 0.2989 1.0680 0.070 Uiso 1 1 calc R
C48 C 0.3218(3) 0.2320(3) 1.0793(7) 0.070(2) Uani 1 1 d .
H48 H 0.3216 0.2237 1.1350 0.084 Uiso 1 1 calc R
C49 C 0.3390(3) 0.1974(3) 1.0383(5) 0.0560(19) Uani 1 1 d .
H49 H 0.3495 0.1658 1.0648 0.067 Uiso 1 1 calc R
C50 C 0.3400(3) 0.2114(2) 0.9565(5) 0.0516(17) Uani 1 1 d .
C51 C 0.3457(2) 0.2179(2) 0.8302(5) 0.0477(16) Uani 1 1 d .
H51 H 0.3514 0.2095 0.7804 0.057 Uiso 1 1 calc R
C52 C 0.3866(3) 0.0115(3) 0.1653(6) 0.061(2) Uani 1 1 d .
H52A H 0.4196 0.0050 0.1803 0.092 Uiso 1 1 calc R
H52B H 0.3653 -0.0102 0.1149 0.092 Uiso 1 1 calc R
H52C H 0.3829 0.0055 0.2200 0.092 Uiso 1 1 calc R
C53 C 0.4934(3) 0.8072(3) 0.0987(7) 0.070(2) Uani 1 1 d .
H53A H 0.5265 0.7992 0.1428 0.105 Uiso 1 1 calc R
H53B H 0.4878 0.8015 0.0355 0.105 Uiso 1 1 calc R
H53C H 0.4722 0.7863 0.1108 0.105 Uiso 1 1 calc R
N1 N 0.4327(2) 0.1143(2) 1.0120(4) 0.0601(17) Uani 1 1 d .
N2 N 0.3785(2) 0.0383(2) 0.9150(4) 0.0486(13) Uani 1 1 d .
N3 N 0.1566(2) 0.0703(2) 0.4793(4) 0.0499(14) Uani 1 1 d .
N4 N 0.13066(17) 0.1599(2) 0.4007(4) 0.0413(12) Uani 1 1 d .
N5 N 0.2779(2) 0.37882(19) 0.6574(4) 0.0419(12) Uani 1 1 d .
N6 N 0.3543(2) 0.3688(2) 0.8225(4) 0.0537(15) Uani 1 1 d .
N7 N 0.2966(2) 0.1068(2) 0.8016(4) 0.0481(14) Uani 1 1 d .
N8 N 0.2294(2) 0.1153(2) 0.6616(4) 0.0492(13) Uani 1 1 d .
N9 N 0.2015(2) 0.2097(2) 0.5795(4) 0.0439(13) Uani 1 1 d .
N10 N 0.2468(2) 0.2741(2) 0.6611(4) 0.0474(13) Uani 1 1 d .
N11 N 0.3286(2) 0.2622(2) 0.8367(4) 0.0487(13) Uani 1 1 d .
N12 N 0.3543(2) 0.1863(2) 0.8997(4) 0.0492(14) Uani 1 1 d .
N13 N 0.2699(2) 0.0663(3) 0.1490(5) 0.0614(17) Uani 1 1 d .
N14 N 0.3750(3) 0.8522(3) 0.1504(5) 0.0622(17) Uani 1 1 d .
N15 N 0.0373(2) 0.9158(2) 0.9726(5) 0.0584(16) Uani 1 1 d .
O1 O 0.2368(2) 0.0798(2) 0.1654(4) 0.0647(15) Uani 1 1 d .
O2 O 0.27690(19) 0.0223(2) 0.1393(4) 0.0619(14) Uani 1 1 d .
O3 O 0.2971(2) 0.0985(2) 0.1444(4) 0.0638(14) Uani 1 1 d .
O4 O 0.3935(2) 0.8658(2) 0.2340(4) 0.0664(15) Uani 1 1 d .
O5 O 0.34141(19) 0.82204(19) 0.1169(4) 0.0561(12) Uani 1 1 d .
O6 O 0.3977(2) 0.8627(2) 0.1060(4) 0.0646(15) Uani 1 1 d .
O7 O 0.0533(2) 0.9353(2) 1.0517(4) 0.0646(14) Uani 1 1 d .
O8 O 0.0444(2) 0.8715(2) 0.9646(4) 0.0650(15) Uani 1 1 d .
O9 O 0.0160(2) 0.9437(2) 0.9010(4) 0.0770(19) Uani 1 1 d .
O10 O 0.37522(18) 0.0609(2) 0.1372(4) 0.0601(13) Uani 1 1 d .
H10A H 0.3711 0.0761 0.1769 0.090 Uiso 1 1 d R
O11 O 0.4849(2) 0.8552(2) 0.1085(4) 0.0760(19) Uani 1 1 d .
H11A H 0.4789 0.8551 0.1545 0.091 Uiso 1 1 d R
O12 O 0.4848(5) 0.2745(6) 0.0143(10) 0.071(6) Uani 0.390(15) 1 d P
H12D H 0.5128 0.2763 0.0190 0.085 Uiso 0.390(15) 1 d PR
H12B H 0.4859 0.2857 0.0647 0.085 Uiso 0.390(15) 1 d PR
O13 O 0.5370(5) 0.9238(6) 0.1908(11) 0.088(7) Uani 0.394(15) 1 d P
H13A H 0.5114 0.9353 0.1893 0.106 Uiso 0.394(15) 1 d PR
H13B H 0.5614 0.9304 0.2439 0.106 Uiso 0.394(15) 1 d PR
O14 O 0.5000 0.5939(4) 0.7500 0.072(4) Uani 0.82(2) 2 d SP
H14A H 0.5009 0.6214 0.7776 0.086 Uiso 0.41(1) 1 d PR
H14C H 0.4759 0.5942 0.6945 0.086 Uiso 0.41(1) 1 d PR
O15 O 0.0614(5) 0.8048(5) 0.3109(8) 0.066(5) Uani 0.407(15) 1 d P
H15A H 0.0339 0.8009 0.3078 0.080 Uiso 0.407(15) 1 d PR
H15B H 0.0749 0.7765 0.3173 0.080 Uiso 0.407(15) 1 d PR
O16 O 0.4894(5) 0.5101(5) 0.8576(9) 0.069(5) Uani 0.397(15) 1 d P
H16D H 0.4717 0.4938 0.8746 0.083 Uiso 0.397(15) 1 d PR
H16C H 0.4796 0.5402 0.8452 0.083 Uiso 0.397(15) 1 d PR
Pd1 Pd 0.365172(18) 0.112236(18) 0.90326(3) 0.04041(13) Uani 1 1 d .
Pd2 Pd 0.182741(17) 0.139050(18) 0.53083(3) 0.03803(13) Uani 1 1 d .
Pd3 Pd 0.303103(17) 0.318371(17) 0.74301(3) 0.03638(13) Uani 1 1 d .

loop_
_atom_site_aniso_label
_atom_site_aniso_U_11
_atom_site_aniso_U_22
_atom_site_aniso_U_33
_atom_site_aniso_U_23
_atom_site_aniso_U_13
_atom_site_aniso_U_12
C1 0.050(4) 0.051(4) 0.058(4) 0.017(4) 0.008(3) -0.017(4)
C2 0.053(4) 0.061(5) 0.066(5) 0.022(4) 0.004(4) -0.024(4)
C3 0.039(4) 0.075(6) 0.070(5) 0.016(4) 0.008(4) -0.006(4)
C4 0.036(4) 0.062(5) 0.070(5) 0.013(4) 0.011(3) 0.011(3)
C5 0.047(4) 0.051(4) 0.046(4) 0.013(3) 0.013(3) 0.007(3)
C6 0.037(4) 0.048(4) 0.077(5) 0.008(4) 0.016(4) 0.012(3)
C7 0.062(5) 0.051(4) 0.045(4) 0.010(3) 0.008(4) 0.016(4)
C8 0.069(5) 0.047(4) 0.051(4) 0.001(3) 0.017(4) 0.017(4)
C9 0.062(5) 0.039(4) 0.056(4) -0.006(3) 0.016(4) 0.009(3)
C10 0.068(5) 0.038(4) 0.054(4) 0.002(3) 0.008(4) 0.004(3)
C11 0.072(5) 0.042(4) 0.043(4) -0.006(3) 0.019(4) -0.009(3)
C12 0.065(5) 0.046(4) 0.055(4) -0.014(3) 0.019(4) -0.008(3)
C13 0.064(5) 0.054(5) 0.062(5) -0.013(4) 0.015(4) -0.011(4)
C14 0.066(5) 0.053(5) 0.049(4) -0.018(4) 0.013(4) -0.009(4)
C15 0.050(4) 0.053(4) 0.052(4) -0.008(3) 0.008(3) -0.015(3)
C16 0.028(3) 0.053(4) 0.051(4) -0.008(3) 0.010(3) -0.011(3)
C17 0.034(3) 0.056(4) 0.051(4) -0.010(3) 0.008(3) -0.008(3)
C18 0.062(5) 0.062(5) 0.063(5) 0.003(4) 0.012(4) -0.007(4)
C19 0.068(5) 0.048(4) 0.052(4) 0.005(3) 0.016(4) 0.006(4)
C20 0.062(4) 0.046(4) 0.040(3) 0.001(3) 0.022(3) 0.001(3)
C21 0.055(4) 0.042(4) 0.042(4) 0.003(3) 0.012(3) 0.008(3)
C22 0.066(5) 0.058(5) 0.047(4) 0.015(4) 0.009(4) -0.004(4)
C23 0.069(5) 0.045(4) 0.061(5) 0.014(4) 0.023(4) 0.008(4)
C24 0.062(4) 0.030(3) 0.057(4) 0.003(3) 0.028(4) -0.005(3)
C25 0.051(4) 0.033(3) 0.062(4) 0.005(3) 0.014(3) -0.004(3)
C26 0.059(4) 0.038(4) 0.049(4) -0.003(3) 0.016(3) -0.011(3)
C27 0.061(5) 0.040(4) 0.052(4) -0.003(3) 0.017(4) -0.009(3)
C28 0.053(4) 0.043(4) 0.058(4) -0.016(3) 0.013(4) -0.001(3)
C29 0.038(4) 0.049(4) 0.056(4) -0.010(3) 0.009(3) 0.008(3)
C30 0.037(3) 0.052(4) 0.057(4) 0.005(3) 0.010(3) -0.005(3)
C31 0.044(4) 0.059(5) 0.045(4) -0.001(3) 0.007(3) -0.009(3)
C32 0.053(4) 0.051(4) 0.049(4) 0.011(3) 0.012(3) -0.011(3)
C33 0.052(4) 0.048(4) 0.051(4) 0.000(3) 0.013(3) -0.013(3)
C34 0.053(4) 0.062(5) 0.052(4) 0.006(4) 0.016(3) 0.002(4)
C35 0.045(4) 0.041(4) 0.047(4) -0.012(3) 0.010(3) -0.003(3)
C36 0.046(4) 0.036(3) 0.041(3) -0.006(3) 0.007(3) -0.009(3)
C37 0.048(4) 0.049(4) 0.045(4) 0.002(3) 0.010(3) -0.001(3)
C38 0.050(4) 0.033(3) 0.065(5) -0.004(3) 0.020(4) -0.008(3)
C39 0.047(4) 0.041(4) 0.058(4) 0.009(3) 0.014(3) -0.005(3)
C40 0.050(4) 0.052(4) 0.064(5) 0.017(4) 0.021(4) 0.006(3)
C41 0.052(4) 0.063(5) 0.061(5) -0.002(4) 0.015(4) 0.012(4)
C42 0.056(4) 0.055(4) 0.053(4) -0.011(3) 0.017(3) 0.001(3)
C43 0.048(4) 0.040(4) 0.047(4) -0.002(3) 0.016(3) -0.006(3)
C44 0.045(4) 0.045(4) 0.043(4) -0.009(3) 0.008(3) -0.007(3)
C45 0.044(4) 0.034(3) 0.041(4) 0.002(3) 0.009(3) -0.005(3)
C46 0.065(5) 0.033(3) 0.054(4) -0.010(3) 0.021(4) -0.010(3)
C47 0.056(4) 0.055(4) 0.054(4) 0.006(3) 0.019(4) 0.010(4)
C48 0.074(6) 0.066(5) 0.067(5) 0.018(4) 0.032(5) 0.025(4)
C49 0.056(4) 0.050(4) 0.052(4) 0.015(3) 0.018(4) 0.010(3)
C50 0.067(5) 0.028(3) 0.045(4) 0.000(3) 0.016(3) -0.006(3)
C51 0.045(4) 0.038(3) 0.049(4) 0.008(3) 0.015(3) 0.003(3)
C52 0.060(5) 0.056(5) 0.054(4) -0.017(4) 0.016(4) -0.013(4)
C53 0.068(5) 0.053(5) 0.072(6) -0.018(4) 0.020(4) -0.017(4)
N1 0.050(3) 0.048(3) 0.052(4) 0.007(3) 0.001(3) 0.001(3)
N2 0.050(3) 0.034(3) 0.051(3) 0.006(2) 0.016(3) 0.008(2)
N3 0.061(4) 0.044(3) 0.036(3) -0.011(2) 0.016(3) -0.009(3)
N4 0.029(2) 0.048(3) 0.040(3) -0.002(2) 0.011(2) -0.011(2)
N5 0.054(3) 0.031(3) 0.034(3) -0.001(2) 0.017(2) -0.004(2)
N6 0.057(4) 0.040(3) 0.045(3) -0.003(2) 0.009(3) -0.008(3)
N7 0.043(3) 0.040(3) 0.045(3) 0.001(2) 0.009(3) 0.001(2)
N8 0.046(3) 0.044(3) 0.041(3) -0.004(2) 0.008(2) -0.004(3)
N9 0.054(3) 0.042(3) 0.031(3) -0.003(2) 0.017(2) -0.015(3)
N10 0.044(3) 0.032(3) 0.051(3) 0.000(2) 0.011(3) -0.001(2)
N11 0.051(3) 0.039(3) 0.044(3) 0.007(2) 0.013(3) 0.003(3)
N12 0.053(3) 0.032(3) 0.049(3) 0.005(2) 0.014(3) 0.000(2)
N13 0.049(4) 0.060(4) 0.053(4) -0.013(3) 0.007(3) -0.008(3)
N14 0.062(4) 0.057(4) 0.054(4) 0.009(3) 0.017(3) 0.002(3)
N15 0.056(4) 0.051(4) 0.055(4) -0.012(3) 0.016(3) -0.013(3)
O1 0.052(3) 0.063(4) 0.060(3) -0.018(3) 0.012(3) -0.014(3)
O2 0.054(3) 0.060(3) 0.056(3) -0.015(3) 0.014(2) -0.013(3)
O3 0.058(3) 0.060(3) 0.060(3) -0.006(3) 0.018(3) -0.006(3)
O4 0.064(3) 0.062(3) 0.065(4) -0.009(3) 0.026(3) -0.010(3)
O5 0.051(3) 0.048(3) 0.059(3) 0.008(2) 0.018(2) 0.010(2)
O6 0.062(3) 0.060(3) 0.052(3) 0.013(3) 0.011(3) -0.012(3)
O7 0.063(3) 0.053(3) 0.056(3) -0.016(3) 0.011(3) -0.008(3)
O8 0.067(3) 0.047(3) 0.060(3) -0.014(2) 0.014(3) -0.015(3)
O9 0.057(3) 0.063(4) 0.056(3) -0.016(3) -0.016(3) 0.019(3)
O10 0.048(3) 0.055(3) 0.065(3) -0.013(3) 0.018(2) -0.015(2)
O11 0.059(3) 0.050(3) 0.058(3) -0.016(3) -0.020(3) -0.017(3)
O12 0.058(9) 0.081(11) 0.060(9) 0.032(8) 0.017(7) 0.013(7)
O13 0.057(9) 0.079(12) 0.061(10) 0.005(8) -0.026(7) 0.027(8)
O14 0.062(6) 0.062(6) 0.047(5) 0.000 -0.009(4) 0.000
O15 0.054(8) 0.048(8) 0.046(7) -0.014(5) -0.017(6) 0.009(6)
O16 0.078(10) 0.063(9) 0.057(9) -0.029(7) 0.025(8) -0.039(8)
Pd1 0.0393(3) 0.0331(2) 0.0418(3) 0.00493(19) 0.0139(2) 0.00410(19)
Pd2 0.0377(2) 0.0370(3) 0.0353(3) -0.00471(18) 0.0143(2) -0.00406(19)
Pd3 0.0403(2) 0.0273(2) 0.0401(3) 0.00121(18) 0.0182(2) -0.00167(19)

loop_
_atom_type_symbol
_atom_type_description
_atom_type_scat_dispersion_real
_atom_type_scat_dispersion_imag
_atom_type_scat_source
C C 0.0033 0.0016 'International Tables Vol C Tables 4.2.6.8 and 6.1.1.4'
H H 0.0000 0.0000 'International Tables Vol C Tables 4.2.6.8 and 6.1.1.4'
N N 0.0061 0.0033 'International Tables Vol C Tables 4.2.6.8 and 6.1.1.4'
O O 0.0106 0.0060 'International Tables Vol C Tables 4.2.6.8 and 6.1.1.4'
Pd Pd -0.9988 1.0072 'International Tables Vol C Tables 4.2.6.8 and 6.1.1.4'

loop_
_geom_angle_atom_site_label_1
_geom_angle_atom_site_label_2
_geom_angle_atom_site_label_3
_geom_angle
N1 C1 C2 123.3(8)
N1 C1 H1 118.3
C2 C1 H1 118.3
C1 C2 C3 116.2(8)
C1 C2 H2 121.9
C3 C2 H2 121.9
C4 C3 C2 121.0(7)
C4 C3 H3 119.5
C2 C3 H3 119.5
C3 C4 C5 120.8(8)
C3 C4 H4 119.6
C5 C4 H4 119.6
C4 C5 N1 119.3(7)
C4 C5 C6 126.3(7)
N1 C5 C6 114.3(6)
N2 C6 C7 120.7(7)
N2 C6 C5 116.2(6)
C7 C6 C5 123.0(7)
C6 C7 C8 120.8(7)
C6 C7 H7 119.6
C8 C7 H7 119.6
C9 C8 C7 117.5(7)
C9 C8 H8 121.2
C7 C8 H8 121.2
C8 C9 C10 118.4(7)
C8 C9 H9 120.8
C10 C9 H9 120.8
N2 C10 C9 124.1(7)
N2 C10 H10 118.0
C9 C10 H10 118.0
N3 C11 C12 119.4(7)
N3 C11 H11 120.3
C12 C11 H11 120.3
C13 C12 C11 120.2(8)
C13 C12 H12 119.9
C11 C12 H12 119.9
C12 C13 C14 119.5(7)
C12 C13 H13 120.3
C14 C13 H13 120.3
C15 C14 C13 118.7(7)
C15 C14 H14 120.7
C13 C14 H14 120.7
C14 C15 N3 121.1(8)
C14 C15 C16 124.1(7)
N3 C15 C16 114.8(6)
C17 C16 N4 119.6(7)
C17 C16 C15 124.1(6)
N4 C16 C15 116.1(6)
C18 C17 C16 121.5(7)
C18 C17 H17 119.3
C16 C17 H17 119.3
C17 C18 C19 118.0(8)
C17 C18 H18 121.0
C19 C18 H18 121.0
C20 C19 C18 120.0(8)
C20 C19 H19 120.0
C18 C19 H19 120.0
N4 C20 C19 120.7(7)
N4 C20 H20 119.6
C19 C20 H20 119.6
N5 C21 C22 121.9(7)
N5 C21 H21 119.0
C22 C21 H21 119.0
C21 C22 C23 119.9(7)
C21 C22 H22 120.1
C23 C22 H22 120.1
C22 C23 C24 118.6(7)
C22 C23 H23 120.7
C24 C23 H23 120.7
C23 C24 C25 120.1(7)
C23 C24 H24 119.9
C25 C24 H24 119.9
N5 C25 C24 118.9(6)
N5 C25 C26 116.1(6)
C24 C25 C26 124.9(6)
N6 C26 C27 121.9(7)
N6 C26 C25 113.7(6)
C27 C26 C25 124.2(7)
C26 C27 C28 119.0(7)
C26 C27 H27 120.5
C28 C27 H27 120.5
C29 C28 C27 119.6(7)
C29 C28 H28 120.2
C27 C28 H28 120.2
C28 C29 C30 121.5(7)
C28 C29 H29 119.2
C30 C29 H29 119.2
N6 C30 C29 117.2(7)
N6 C30 H30 121.4
C29 C30 H30 121.4
N7 C31 C32 131.3(7)
N7 C31 C36 107.5(7)
C32 C31 C36 121.2(7)
C33 C32 C31 116.4(7)
C33 C32 H32 121.8
C31 C32 H32 121.8
C32 C33 C34 122.4(8)
C32 C33 H33 118.8
C34 C33 H33 118.8
C35 C34 C33 123.3(8)
C35 C34 H34 118.3
C33 C34 H34 118.3
C34 C35 C36 113.9(6)
C34 C35 H35 123.1
C36 C35 H35 123.1
N8 C36 C35 129.2(6)
N8 C36 C31 108.0(6)
C35 C36 C31 122.8(7)
N8 C37 N7 114.9(7)
N8 C37 H37 122.5
N7 C37 H37 122.5
C39 C38 N9 132.2(7)
C39 C38 C43 123.5(7)
N9 C38 C43 104.3(6)
C38 C39 C40 118.1(7)
C38 C39 H39 120.9
C40 C39 H39 120.9
C39 C40 C41 121.3(8)
C39 C40 H40 119.4
C41 C40 H40 119.4
C42 C41 C40 120.1(8)
C42 C41 H41 119.9
C40 C41 H41 119.9
C43 C42 C41 118.8(7)
C43 C42 H42 120.6
C41 C42 H42 120.6
N10 C43 C42 132.4(7)
N10 C43 C38 109.3(6)
C42 C43 C38 118.2(7)
N9 C44 N10 112.9(7)
N9 C44 H44 123.6
N10 C44 H44 123.6
C46 C45 N11 131.7(6)
C46 C45 C50 121.7(7)
N11 C45 C50 106.6(6)
C45 C46 C47 116.6(7)
C45 C46 H46 121.7
C47 C46 H46 121.7
C48 C47 C46 122.2(8)
C48 C47 H47 118.9
C46 C47 H47 118.9
C47 C48 C49 121.7(8)
C47 C48 H48 119.1
C49 C48 H48 119.1
C48 C49 C50 117.8(7)
C48 C49 H49 121.1
C50 C49 H49 121.1
N12 C50 C49 131.9(6)
N12 C50 C45 108.1(6)
C49 C50 C45 119.9(7)
N12 C51 N11 115.1(7)
N12 C51 H51 122.5
N11 C51 H51 122.5
O10 C52 H52A 109.5
O10 C52 H52B 109.5
H52A C52 H52B 109.5
O10 C52 H52C 109.5
H52A C52 H52C 109.5
H52B C52 H52C 109.5
O11 C53 H53A 109.5
O11 C53 H53B 109.5
H53A C53 H53B 109.5
O11 C53 H53C 109.5
H53A C53 H53C 109.5
H53B C53 H53C 109.5
C1 N1 C5 119.0(6)
C1 N1 Pd1 127.2(5)
C5 N1 Pd1 113.8(5)
C10 N2 C6 118.2(6)
C10 N2 Pd1 127.9(5)
C6 N2 Pd1 113.8(5)
C11 N3 C15 121.1(6)
C11 N3 Pd2 124.9(5)
C15 N3 Pd2 113.9(5)
C20 N4 C16 120.1(6)
C20 N4 Pd2 126.8(5)
C16 N4 Pd2 112.9(5)
C21 N5 C25 120.4(6)
C21 N5 Pd3 126.0(5)
C25 N5 Pd3 113.5(4)
C26 N6 C30 120.7(6)
C26 N6 Pd3 115.8(5)
C30 N6 Pd3 123.4(5)
C37 N7 C31 104.8(6)
C37 N7 Pd1 130.3(5)
C31 N7 Pd1 123.9(5)
C37 N8 C36 104.8(6)
C37 N8 Pd2 131.3(5)
C36 N8 Pd2 122.2(5)
C44 N9 C38 107.1(6)
C44 N9 Pd2 128.9(5)
C38 N9 Pd2 121.4(4)
C44 N10 C43 106.4(6)
C44 N10 Pd3 131.1(5)
C43 N10 Pd3 121.2(5)
C51 N11 C45 105.2(6)
C51 N11 Pd3 129.6(5)
C45 N11 Pd3 124.5(5)
C51 N12 C50 105.0(6)
C51 N12 Pd1 127.9(5)
C50 N12 Pd1 124.7(5)
O2 N13 O3 119.1(7)
O2 N13 O1 121.9(7)
O3 N13 O1 119.1(7)
O5 N14 O4 121.6(7)
O5 N14 O6 119.8(7)
O4 N14 O6 117.2(7)
O8 N15 O7 120.8(7)
O8 N15 O9 121.2(6)
O7 N15 O9 117.8(7)
C52 O10 H10A 109.2
C53 O11 H11A 104.0
H12D O12 H12B 109.5
H13A O13 H13B 109.8
H14A O14 H14C 109.5
H15A O15 H15B 109.5
H16D O16 H16C 109.8
N7 Pd1 N1 175.4(3)
N7 Pd1 N12 86.9(2)
N1 Pd1 N12 95.4(2)
N7 Pd1 N2 95.8(2)
N1 Pd1 N2 81.8(2)
N12 Pd1 N2 176.7(2)
N8 Pd2 N9 87.5(2)
N8 Pd2 N3 95.4(2)
N9 Pd2 N3 173.8(3)
N8 Pd2 N4 174.6(2)
N9 Pd2 N4 94.9(2)
N3 Pd2 N4 81.7(2)
N11 Pd3 N10 87.8(2)
N11 Pd3 N6 96.4(2)
N10 Pd3 N6 173.8(2)
N11 Pd3 N5 175.1(2)
N10 Pd3 N5 95.1(2)
N6 Pd3 N5 80.4(2)

loop_
_geom_bond_atom_site_label_1
_geom_bond_atom_site_label_2
_geom_bond_distance
C1 N1 1.352(10)
C1 C2 1.370(10)
C1 H1 0.9300
C2 C3 1.422(12)
C2 H2 0.9300
C3 C4 1.332(12)
C3 H3 0.9300
C4 C5 1.381(10)
C4 H4 0.9300
C5 N1 1.385(9)
C5 C6 1.457(11)
C6 N2 1.354(9)
C6 C7 1.374(10)
C7 C8 1.391(11)
C7 H7 0.9300
C8 C9 1.375(10)
C8 H8 0.9300
C9 C10 1.384(10)
C9 H9 0.9300
C10 N2 1.317(9)
C10 H10 0.9300
C11 N3 1.333(9)
C11 C12 1.395(10)
C11 H11 0.9300
C12 C13 1.349(11)
C12 H12 0.9300
C13 C14 1.408(12)
C13 H13 0.9300
C14 C15 1.351(10)
C14 H14 0.9300
C15 N3 1.357(9)
C15 C16 1.478(11)
C16 C17 1.355(10)
C16 N4 1.355(8)
C17 C18 1.336(11)
C17 H17 0.9300
C18 C19 1.371(11)
C18 H18 0.9300
C19 C20 1.368(10)
C19 H19 0.9300
C20 N4 1.308(9)
C20 H20 0.9300
C21 N5 1.318(8)
C21 C22 1.362(10)
C21 H21 0.9300
C22 C23 1.366(11)
C22 H22 0.9300
C23 C24 1.382(11)
C23 H23 0.9300
C24 C25 1.383(9)
C24 H24 0.9300
C25 N5 1.368(8)
C25 C26 1.461(10)
C26 N6 1.347(9)
C26 C27 1.373(10)
C27 C28 1.374(10)
C27 H27 0.9300
C28 C29 1.362(10)
C28 H28 0.9300
C29 C30 1.410(10)
C29 H29 0.9300
C30 N6 1.378(9)
C30 H30 0.9300
C31 N7 1.371(10)
C31 C32 1.372(11)
C31 C36 1.401(9)
C32 C33 1.348(11)
C32 H32 0.9300
C33 C34 1.390(10)
C33 H33 0.9300
C34 C35 1.370(11)
C34 H34 0.9300
C35 C36 1.390(10)
C35 H35 0.9300
C36 N8 1.388(10)
C37 N8 1.309(9)
C37 N7 1.351(9)
C37 H37 0.9300
C38 C39 1.331(10)
C38 N9 1.412(9)
C38 C43 1.418(9)
C39 C40 1.369(11)
C39 H39 0.9300
C40 C41 1.394(12)
C40 H40 0.9300
C41 C42 1.394(12)
C41 H41 0.9300
C42 C43 1.378(11)
C42 H42 0.9300
C43 N10 1.359(9)
C44 N9 1.328(8)
C44 N10 1.332(9)
C44 H44 0.9300
C45 C46 1.377(10)
C45 N11 1.388(9)
C45 C50 1.411(9)
C46 C47 1.402(11)
C46 H46 0.9300
C47 C48 1.351(11)
C47 H47 0.9300
C48 C49 1.389(12)
C48 H48 0.9300
C49 C50 1.389(10)
C49 H49 0.9300
C50 N12 1.374(10)
C51 N12 1.322(9)
C51 N11 1.326(9)
C51 H51 0.9300
C52 O10 1.383(10)
C52 H52A 0.9600
C52 H52B 0.9600
C52 H52C 0.9600
C53 O11 1.334(10)
C53 H53A 0.9600
C53 H53B 0.9600
C53 H53C 0.9600
N1 Pd1 2.002(6)
N2 Pd1 2.006(6)
N3 Pd2 2.018(6)
N4 Pd2 2.024(5)
N5 Pd3 2.021(5)
N6 Pd3 2.016(6)
N7 Pd1 1.990(6)
N8 Pd2 2.007(6)
N9 Pd2 2.017(5)
N10 Pd3 2.007(5)
N11 Pd3 2.002(5)
N12 Pd1 2.003(6)
N13 O2 1.219(9)
N13 O3 1.241(9)
N13 O1 1.246(9)
N14 O5 1.229(8)
N14 O4 1.239(9)
N14 O6 1.263(9)
N15 O8 1.219(8)
N15 O7 1.240(8)
N15 O9 1.264(9)
O10 H10A 0.8201
O11 H11A 0.8499
O12 H12D 0.8499
O12 H12B 0.8500
O13 H13A 0.8501
O13 H13B 0.8501
O14 H14A 0.8500
O14 H14C 0.8500
O15 H15A 0.8499
O15 H15B 0.8498
O16 H16D 0.8501
O16 H16C 0.8499

loop_
_geom_torsion_atom_site_label_1
_geom_torsion_atom_site_label_2
_geom_torsion_atom_site_label_3
_geom_torsion_atom_site_label_4
_geom_torsion
N1 C1 C2 C3 2.9(14)
C1 C2 C3 C4 -5.2(14)
C2 C3 C4 C5 6.8(15)
C3 C4 C5 N1 -5.9(13)
C3 C4 C5 C6 178.8(9)
C4 C5 C6 N2 176.3(8)
N1 C5 C6 N2 0.8(11)
C4 C5 C6 C7 -5.9(14)
N1 C5 C6 C7 178.5(8)
N2 C6 C7 C8 -5.0(13)
C5 C6 C7 C8 177.4(8)
C6 C7 C8 C9 5.6(13)
C7 C8 C9 C10 -5.2(13)
C8 C9 C10 N2 4.4(14)
N3 C11 C12 C13 -0.4(13)
C11 C12 C13 C14 0.1(14)
C12 C13 C14 C15 0.2(14)
C13 C14 C15 N3 -0.1(13)
C13 C14 C15 C16 -178.5(8)
C14 C15 C16 C17 -1.7(13)
N3 C15 C16 C17 179.8(7)
C14 C15 C16 N4 -177.7(8)
N3 C15 C16 N4 3.8(10)
N4 C16 C17 C18 -2.7(12)
C15 C16 C17 C18 -178.5(8)
C16 C17 C18 C19 1.8(14)
C17 C18 C19 C20 0.9(14)
C18 C19 C20 N4 -2.9(13)
N5 C21 C22 C23 -0.9(13)
C21 C22 C23 C24 2.0(14)
C22 C23 C24 C25 0.1(13)
C23 C24 C25 N5 -3.2(12)
C23 C24 C25 C26 179.3(8)
N5 C25 C26 N6 0.6(11)
C24 C25 C26 N6 178.2(8)
N5 C25 C26 C27 175.6(8)
C24 C25 C26 C27 -6.8(14)
N6 C26 C27 C28 -3.8(13)
C25 C26 C27 C28 -178.3(8)
C26 C27 C28 C29 2.7(12)
C27 C28 C29 C30 -0.9(12)
C28 C29 C30 N6 0.1(12)
N7 C31 C32 C33 178.2(8)
C36 C31 C32 C33 1.0(11)
C31 C32 C33 C34 -0.2(12)
C32 C33 C34 C35 0.0(13)
C33 C34 C35 C36 -0.7(11)
C34 C35 C36 N8 -176.5(7)
C34 C35 C36 C31 1.5(10)
N7 C31 C36 N8 -1.2(8)
C32 C31 C36 N8 176.6(7)
N7 C31 C36 C35 -179.6(6)
C32 C31 C36 C35 -1.8(11)
N9 C38 C39 C40 -178.0(7)
C43 C38 C39 C40 -0.4(12)
C38 C39 C40 C41 1.8(12)
C39 C40 C41 C42 -2.2(12)
C40 C41 C42 C43 1.1(13)
C41 C42 C43 N10 175.4(8)
C41 C42 C43 C38 0.2(11)
C39 C38 C43 N10 -176.8(7)
N9 C38 C43 N10 1.3(8)
C39 C38 C43 C42 -0.6(12)
N9 C38 C43 C42 177.5(7)
N11 C45 C46 C47 177.1(7)
C50 C45 C46 C47 -1.3(11)
C45 C46 C47 C48 3.1(12)
C46 C47 C48 C49 -3.4(14)
C47 C48 C49 C50 1.7(13)
C48 C49 C50 N12 -179.4(8)
C48 C49 C50 C45 0.1(11)
C46 C45 C50 N12 179.4(6)
N11 C45 C50 N12 0.6(8)
C46 C45 C50 C49 -0.3(11)
N11 C45 C50 C49 -179.0(7)
C2 C1 N1 C5 -2.1(13)
C2 C1 N1 Pd1 175.1(7)
C4 C5 N1 C1 3.4(12)
C6 C5 N1 C1 179.3(8)
C4 C5 N1 Pd1 -174.2(6)
C6 C5 N1 Pd1 1.7(9)
C9 C10 N2 C6 -3.5(13)
C9 C10 N2 Pd1 -178.4(7)
C7 C6 N2 C10 3.8(12)
C5 C6 N2 C10 -178.4(8)
C7 C6 N2 Pd1 179.3(7)
C5 C6 N2 Pd1 -2.9(9)
C12 C11 N3 C15 0.4(12)
C12 C11 N3 Pd2 176.5(6)
C14 C15 N3 C11 -0.1(12)
C16 C15 N3 C11 178.4(7)
C14 C15 N3 Pd2 -176.6(7)
C16 C15 N3 Pd2 1.9(9)
C19 C20 N4 C16 2.1(11)
C19 C20 N4 Pd2 -172.9(6)
C17 C16 N4 C20 0.7(10)
C15 C16 N4 C20 176.8(7)
C17 C16 N4 Pd2 176.3(6)
C15 C16 N4 Pd2 -7.6(8)
C22 C21 N5 C25 -2.3(12)
C22 C21 N5 Pd3 175.0(6)
C24 C25 N5 C21 4.3(11)
C26 C25 N5 C21 -178.0(7)
C24 C25 N5 Pd3 -173.3(6)
C26 C25 N5 Pd3 4.4(9)
C27 C26 N6 C30 3.0(12)
C25 C26 N6 C30 178.1(7)
C27 C26 N6 Pd3 179.4(6)
C25 C26 N6 Pd3 -5.5(9)
C29 C30 N6 C26 -1.1(11)
C29 C30 N6 Pd3 -177.2(6)
N8 C37 N7 C31 -1.0(8)
N8 C37 N7 Pd1 -169.5(5)
C32 C31 N7 C37 -176.2(8)
C36 C31 N7 C37 1.3(8)
C32 C31 N7 Pd1 -6.7(12)
C36 C31 N7 Pd1 170.8(5)
N7 C37 N8 C36 0.2(8)
N7 C37 N8 Pd2 165.1(5)
C35 C36 N8 C37 178.8(7)
C31 C36 N8 C37 0.6(8)
C35 C36 N8 Pd2 12.2(10)
C31 C36 N8 Pd2 -166.0(5)
N10 C44 N9 C38 -3.6(8)
N10 C44 N9 Pd2 -165.1(4)
C39 C38 N9 C44 179.2(8)
C43 C38 N9 C44 1.3(8)
C39 C38 N9 Pd2 -17.6(11)
C43 C38 N9 Pd2 164.5(4)
N9 C44 N10 C43 4.4(8)
N9 C44 N10 Pd3 171.3(5)
C42 C43 N10 C44 -178.8(8)
C38 C43 N10 C44 -3.4(8)
C42 C43 N10 Pd3 12.7(11)
C38 C43 N10 Pd3 -171.8(5)
N12 C51 N11 C45 -1.6(8)
N12 C51 N11 Pd3 -171.9(5)
C46 C45 N11 C51 -178.0(7)
C50 C45 N11 C51 0.5(7)
C46 C45 N11 Pd3 -7.1(11)
C50 C45 N11 Pd3 171.5(5)
N11 C51 N12 C50 2.0(8)
N11 C51 N12 Pd1 164.6(5)
C49 C50 N12 C51 178.1(8)
C45 C50 N12 C51 -1.5(8)
C49 C50 N12 Pd1 14.7(12)
C45 C50 N12 Pd1 -164.9(4)
C37 N7 Pd1 N12 80.9(6)
C31 N7 Pd1 N12 -85.7(6)
C37 N7 Pd1 N2 -101.1(6)
C31 N7 Pd1 N2 92.2(6)
C1 N1 Pd1 N12 -1.7(8)
C5 N1 Pd1 N12 175.6(6)
C1 N1 Pd1 N2 -179.9(8)
C5 N1 Pd1 N2 -2.5(6)
C51 N12 Pd1 N7 -66.3(6)
C50 N12 Pd1 N7 93.1(6)
C51 N12 Pd1 N1 117.6(6)
C50 N12 Pd1 N1 -82.9(6)
C10 N2 Pd1 N7 1.9(7)
C6 N2 Pd1 N7 -173.1(6)
C10 N2 Pd1 N1 178.0(8)
C6 N2 Pd1 N1 3.0(6)
C37 N8 Pd2 N9 -73.9(7)
C36 N8 Pd2 N9 88.8(5)
C37 N8 Pd2 N3 111.7(7)
C36 N8 Pd2 N3 -85.6(5)
C44 N9 Pd2 N8 60.9(6)
C38 N9 Pd2 N8 -98.3(5)
C44 N9 Pd2 N4 -124.0(6)
C38 N9 Pd2 N4 76.8(5)
C11 N3 Pd2 N8 -5.6(7)
C15 N3 Pd2 N8 170.8(6)
C11 N3 Pd2 N4 179.1(7)
C15 N3 Pd2 N4 -4.6(5)
C20 N4 Pd2 N9 7.2(6)
C16 N4 Pd2 N9 -168.0(5)
C20 N4 Pd2 N3 -178.1(6)
C16 N4 Pd2 N3 6.6(5)
C51 N11 Pd3 N10 67.9(6)
C45 N11 Pd3 N10 -100.8(6)
C51 N11 Pd3 N6 -116.6(6)
C45 N11 Pd3 N6 74.7(6)
C44 N10 Pd3 N11 -66.0(7)
C43 N10 Pd3 N11 99.2(5)
C44 N10 Pd3 N5 117.9(7)
C43 N10 Pd3 N5 -76.9(5)
C26 N6 Pd3 N11 -170.1(6)
C30 N6 Pd3 N11 6.3(7)
C26 N6 Pd3 N5 6.2(6)
C30 N6 Pd3 N5 -177.5(7)
C21 N5 Pd3 N10 -7.3(6)
C25 N5 Pd3 N10 170.1(5)
C21 N5 Pd3 N6 176.9(6)
C25 N5 Pd3 N6 -5.6(5)
